data_7027267
loop_
_publ_author_name
'Ho, Kin-Ying'
'Yu, Wing-Yiu'
'Cheung, Kung-Kai'
'Che, Chi-Ming'

_publ_contact_author
;
    ENTER NAME
 ENTER ADDRESS
;
_publ_section_title
;
 Blue luminescent zinc(II) complexes with polypyridylamine ligands:
 crystal structures and luminescence properties
;
_journal_issue 10
_journal_name_full 'Journal of the Chemical Society, Dalton Transactions'
_journal_page_first 1581
_journal_paper_doi 10.1039/a900504h
_journal_year 1999
_chemical_formula_moiety 'C24 H23 N3 S2 Zn '
_chemical_formula_sum 'C24 H23 N3 S2 Zn'
_chemical_formula_weight 482.97
_space_group_IT_number 2
_symmetry_cell_setting triclinic
_symmetry_Int_Tables_number 2
_symmetry_space_group_name_Hall '-P 1'
_symmetry_space_group_name_H-M 'P -1'
_audit_creation_date 'Fri Jan 15 11:43:12 1999'
_audit_creation_method 'from TEXRAY.INF file'
_cell_angle_alpha 86.55(2)
_cell_angle_beta 86.59(2)
_cell_angle_gamma 80.74(2)
_cell_formula_units_Z 2
_cell_length_a 8.637(2)
_cell_length_b 11.018(2)
_cell_length_c 12.138(2)
_cell_measurement_reflns_used 0
_cell_measurement_temperature 301.2
_cell_measurement_theta_max 0.0
_cell_measurement_theta_min 0.0
_cell_volume 1136.5(4)
_computing_cell_refinement 'MSC/AFC Diffractometer Control'
_computing_data_collection 'MSC/AFC Diffractometer Control'
_computing_data_reduction teXsan
_computing_publication_material teXsan
_computing_structure_refinement teXsan
_computing_structure_solution ' DIRDIF92 (PATTY) '
_diffrn_ambient_temperature 301.2
_diffrn_measurement_device unknown
_diffrn_measurement_method 'omega scans with profile analysis'
_diffrn_orient_matrix_UB_11 0.00000
_diffrn_orient_matrix_UB_12 0.00000
_diffrn_orient_matrix_UB_13 0.00000
_diffrn_orient_matrix_UB_21 0.00000
_diffrn_orient_matrix_UB_22 0.00000
_diffrn_orient_matrix_UB_23 0.00000
_diffrn_orient_matrix_UB_31 0.00000
_diffrn_orient_matrix_UB_32 0.00000
_diffrn_orient_matrix_UB_33 0.00000
_diffrn_radiation_monochromator graphite
_diffrn_radiation_source 'X-ray tube'
_diffrn_radiation_type MoKalpha
_diffrn_radiation_wavelength 0.7107
_diffrn_reflns_av_R_equivalents 0.00
_diffrn_reflns_limit_h_max 11
_diffrn_reflns_limit_h_min 0
_diffrn_reflns_limit_k_max 14
_diffrn_reflns_limit_k_min -14
_diffrn_reflns_limit_l_max 15
_diffrn_reflns_limit_l_min -15
_diffrn_reflns_number 4950
_diffrn_reflns_theta_max 28.01
_diffrn_standards_decay_% 0.00
_diffrn_standards_interval_count 0
_diffrn_standards_number 0
_exptl_absorpt_coefficient_mu 1.280
_exptl_absorpt_correction_type none
_exptl_crystal_colour colourlessprism
_exptl_crystal_density_diffrn 1.411
_exptl_crystal_density_meas 0.000
_exptl_crystal_description prism
_exptl_crystal_F_000 500.00
_exptl_crystal_size_max 0.250
_exptl_crystal_size_mid 0.200
_exptl_crystal_size_min 0.100
_refine_diff_density_max 0.41
_refine_diff_density_min -0.65
_refine_ls_extinction_coef 0.00000
_refine_ls_extinction_method none
_refine_ls_goodness_of_fit_obs 1.634
_refine_ls_matrix_type full
_refine_ls_number_parameters 274
_refine_ls_number_reflns 4108
_refine_ls_number_restraints 0
_refine_ls_R_factor_obs 0.0423
_refine_ls_shift/esd_max 0.0390
_refine_ls_structure_factor_coef F
_refine_ls_weighting_scheme sigma
_refine_ls_wR_factor_obs 0.0642
_reflns_number_observed 4108
_reflns_number_total 4950
_reflns_observed_criterion 3.00
_cod_data_source_file 900504hsup1.cif
_cod_data_source_block (Cpd_1d)
_cod_original_sg_symbol_H-M 'P -1       '
_cod_original_formula_sum 'C24 H23 N3 S2 Zn '
_cod_database_code 7027267

loop_
_symmetry_equiv_pos_as_xyz
'   +x,   +y,   +z'
'   -x,   -y,   -z'

loop_
_atom_site_aniso_label
_atom_site_aniso_U_11
_atom_site_aniso_U_22
_atom_site_aniso_U_33
_atom_site_aniso_U_12
_atom_site_aniso_U_13
_atom_site_aniso_U_23
Zn(1) 0.0235(2) 0.0428(2) 0.0455(2) -0.0013(1) -0.0011(1) -0.0046(1)
S(1) 0.0226(3) 0.0456(4) 0.0685(5) -0.0029(2) -0.0033(3) -0.0080(3)
S(2) 0.0367(4) 0.0586(5) 0.0636(5) 0.0047(3) -0.0124(3) -0.0220(3)
N(1) 0.0242(9) 0.039(1) 0.046(1) -0.0048(8) -0.0028(8) -0.0006(8)
N(2) 0.0239(9) 0.059(1) 0.044(1) -0.0079(9) -0.0019(9) 0.0030(10)
N(3) 0.0283(10) 0.045(1) 0.042(1) -0.0033(8) -0.0017(9) -0.0026(9)
C(1) 0.033(1) 0.050(1) 0.051(2) -0.012(1) 0.001(1) 0.001(1)
C(2) 0.048(2) 0.046(1) 0.055(2) -0.013(1) -0.006(1) 0.007(1)
C(3) 0.039(1) 0.039(1) 0.059(2) -0.003(1) -0.012(1) 0.002(1)
C(4) 0.027(1) 0.044(1) 0.053(1) 0.0005(10) -0.004(1) -0.007(1)
C(5) 0.025(1) 0.037(1) 0.040(1) -0.0026(9) -0.0014(9) -0.0059(9)
C(6) 0.029(1) 0.040(1) 0.041(1) -0.0041(9) 0.000(1) -0.0054(10)
C(7) 0.035(1) 0.058(2) 0.050(2) -0.011(1) 0.000(1) 0.001(1)
C(8) 0.050(2) 0.060(2) 0.047(2) -0.013(1) 0.005(1) 0.008(1)
C(9) 0.055(2) 0.057(2) 0.048(2) -0.004(1) -0.010(1) 0.005(1)
C(10) 0.036(1) 0.057(2) 0.047(1) 0.001(1) -0.006(1) -0.003(1)
C(11) 0.024(1) 0.043(1) 0.048(1) -0.0062(9) -0.004(1) -0.001(1)
C(12) 0.049(2) 0.050(2) 0.046(1) -0.006(1) 0.008(1) 0.005(1)
C(13) 0.063(2) 0.046(2) 0.056(2) -0.010(1) 0.004(2) 0.006(1)
C(14) 0.044(1) 0.044(1) 0.059(2) -0.008(1) -0.005(1) -0.007(1)
C(15) 0.045(1) 0.057(2) 0.043(1) -0.013(1) 0.002(1) -0.006(1)
C(16) 0.041(1) 0.047(1) 0.044(1) -0.011(1) -0.001(1) 0.005(1)
C(17) 0.083(3) 0.055(2) 0.080(2) -0.006(2) -0.004(2) -0.018(2)
C(18) 0.034(1) 0.035(1) 0.046(1) -0.0058(10) 0.000(1) -0.0038(10)
C(19) 0.045(1) 0.041(1) 0.046(1) -0.005(1) -0.002(1) -0.012(1)
C(20) 0.051(2) 0.044(1) 0.054(2) 0.004(1) -0.001(1) -0.014(1)
C(21) 0.048(2) 0.053(2) 0.054(2) 0.007(1) -0.003(1) -0.007(1)
C(22) 0.056(2) 0.060(2) 0.043(1) 0.005(1) -0.010(1) -0.007(1)
C(23) 0.048(2) 0.048(1) 0.040(1) 0.002(1) 0.000(1) -0.009(1)
C(24) 0.083(3) 0.097(3) 0.082(3) 0.043(2) -0.025(2) -0.023(2)

loop_
_atom_site_label
_atom_site_fract_x
_atom_site_fract_y
_atom_site_fract_z
_atom_site_U_iso_or_equiv
_atom_site_thermal_displace_type
Zn(1) 0.13978(3) 0.08808(3) 0.28686(2) 0.0377 Uij
S(1) -0.07261(7) 0.00700(6) 0.24106(7) 0.0456 Uij
S(2) 0.10386(8) 0.25760(7) 0.38943(7) 0.0531 Uij
N(1) 0.3089(2) -0.0369(2) 0.3613(2) 0.0364 Uij
N(2) 0.5210(2) 0.0289(2) 0.2528(2) 0.0426 Uij
N(3) 0.2964(2) 0.1056(2) 0.1527(2) 0.0385 Uij
C(1) 0.2611(3) -0.1060(3) 0.4489(2) 0.0443 Uij
C(2) 0.3617(3) -0.1789(3) 0.5167(3) 0.0494 Uij
C(3) 0.5223(3) -0.1823(2) 0.4940(3) 0.0459 Uij
C(4) 0.5741(3) -0.1156(2) 0.4058(2) 0.0417 Uij
C(5) 0.4642(3) -0.0417(2) 0.3394(2) 0.0342 Uij
C(6) 0.4534(3) 0.0876(2) 0.1593(2) 0.0367 Uij
C(7) 0.5508(3) 0.1263(3) 0.0747(3) 0.0476 Uij
C(8) 0.4877(4) 0.1810(3) -0.0212(3) 0.0523 Uij
C(9) 0.3262(4) 0.1974(3) -0.0294(3) 0.0539 Uij
C(10) 0.2366(3) 0.1592(3) 0.0574(2) 0.0472 Uij
C(11) 0.0102(3) -0.1437(2) 0.2008(2) 0.0386 Uij
C(12) -0.0071(3) -0.2469(3) 0.2713(2) 0.0490 Uij
C(13) 0.0472(4) -0.3640(3) 0.2360(3) 0.0553 Uij
C(14) 0.1213(3) -0.3847(3) 0.1339(3) 0.0487 Uij
C(15) 0.1413(3) -0.2809(3) 0.0648(2) 0.0479 Uij
C(16) 0.0860(3) -0.1637(3) 0.0991(2) 0.0441 Uij
C(17) 0.1786(5) -0.5133(3) 0.0966(3) 0.0725 Uij
C(18) -0.0793(3) 0.3452(2) 0.3562(2) 0.0382 Uij
C(19) -0.1561(3) 0.4265(2) 0.4330(2) 0.0439 Uij
C(20) -0.2978(4) 0.4991(3) 0.4111(3) 0.0506 Uij
C(21) -0.3688(4) 0.4944(3) 0.3128(3) 0.0531 Uij
C(22) -0.2928(4) 0.4121(3) 0.2370(2) 0.0542 Uij
C(23) -0.1498(3) 0.3404(3) 0.2579(2) 0.0463 Uij
C(24) -0.5248(5) 0.5720(4) 0.2896(4) 0.0919 Uij
H(1) 0.622(4) 0.023(3) 0.251(3) 0.0663 Uij
H(2) 0.1514 -0.1034 0.4641 0.0532 Uij
H(3) 0.3235 -0.2260 0.5774 0.0593 Uij
H(4) 0.5956 -0.2312 0.5403 0.0551 Uij
H(5) 0.6835 -0.1187 0.3891 0.0501 Uij
H(6) 0.6610 0.1151 0.0825 0.0571 Uij
H(7) 0.5536 0.2071 -0.0804 0.0628 Uij
H(8) 0.2792 0.2345 -0.0945 0.0647 Uij
H(9) 0.1261 0.1706 0.0512 0.0567 Uij
H(10) -0.0560 -0.2363 0.3430 0.0588 Uij
H(11) 0.0328 -0.4328 0.2843 0.0664 Uij
H(12) 0.1933 -0.2913 -0.0061 0.0575 Uij
H(13) 0.1009 -0.0948 0.0510 0.0530 Uij
H(14) 0.0923 -0.5569 0.0963 0.0869 Uij
H(15) 0.2263 -0.5088 0.0243 0.0869 Uij
H(16) 0.2533 -0.5550 0.1459 0.0869 Uij
H(17) -0.1103 0.4319 0.5014 0.0527 Uij
H(18) -0.3476 0.5536 0.4649 0.0607 Uij
H(19) -0.3401 0.4050 0.1695 0.0650 Uij
H(20) -0.0992 0.2868 0.2036 0.0556 Uij
H(21) -0.5159 0.6567 0.2918 0.1103 Uij
H(22) -0.5550 0.5561 0.2186 0.1103 Uij
H(23) -0.6019 0.5523 0.3439 0.1103 Uij

loop_
_atom_type_symbol
_atom_type_oxidation_number
_atom_type_number_in_cell
_atom_type_scat_dispersion_real
_atom_type_scat_dispersion_imag
_atom_type_scat_source
C 0 48 0.003 0.002 'International Tables'
H 0 46 0.000 0.000 'International Tables'
N 0 6 0.006 0.003 'International Tables'
S 0 4 0.125 0.123 'International Tables'
Zn 0 2 0.284 1.430 'International Tables'

loop_
_geom_angle_atom_site_label_1
_geom_angle_atom_site_label_2
_geom_angle_atom_site_label_3
_geom_angle
_geom_angle_publ_flag
S(1) Zn(1) S(2) 119.52(3) yes
S(1) Zn(1) N(1) 114.08(6) yes
S(1) Zn(1) N(3) 112.25(7) yes
S(2) Zn(1) N(1) 106.19(7) yes
S(2) Zn(1) N(3) 111.45(7) yes
N(1) Zn(1) N(3) 89.18(8) yes
Zn(1) S(1) C(11) 103.43(8) yes
Zn(1) S(2) C(18) 107.12(9) yes
Zn(1) N(1) C(1) 117.0(2) yes
Zn(1) N(1) C(5) 124.2(2) yes
C(1) N(1) C(5) 118.1(2) yes
C(5) N(2) C(6) 132.6(2) yes
Zn(1) N(3) C(6) 124.0(2) yes
Zn(1) N(3) C(10) 117.4(2) yes
C(6) N(3) C(10) 117.5(2) yes
N(1) C(1) C(2) 123.6(2) yes
C(1) C(2) C(3) 117.9(3) yes
C(2) C(3) C(4) 120.0(2) yes
C(3) C(4) C(5) 119.3(2) yes
N(1) C(5) N(2) 121.1(2) yes
N(1) C(5) C(4) 121.1(2) yes
N(2) C(5) C(4) 117.8(2) yes
N(2) C(6) N(3) 119.9(2) yes
N(2) C(6) C(7) 118.3(2) yes
N(3) C(6) C(7) 121.7(2) yes
C(6) C(7) C(8) 119.8(3) yes
C(7) C(8) C(9) 118.7(3) yes
C(8) C(9) C(10) 118.6(3) yes
N(3) C(10) C(9) 123.6(3) yes
S(1) C(11) C(12) 120.2(2) yes
S(1) C(11) C(16) 121.9(2) yes
C(12) C(11) C(16) 117.9(3) yes
C(11) C(12) C(13) 119.8(3) yes
C(12) C(13) C(14) 122.7(3) yes
C(13) C(14) C(15) 117.2(3) yes
C(13) C(14) C(17) 121.8(3) yes
C(15) C(14) C(17) 121.0(3) yes
C(14) C(15) C(16) 120.5(3) yes
C(11) C(16) C(15) 122.0(2) yes
S(2) C(18) C(19) 118.2(2) yes
S(2) C(18) C(23) 124.1(2) yes
C(19) C(18) C(23) 117.6(2) yes
C(18) C(19) C(20) 121.0(3) yes
C(19) C(20) C(21) 121.5(3) yes
C(20) C(21) C(22) 117.3(3) yes
C(20) C(21) C(24) 121.5(3) yes
C(22) C(21) C(24) 121.1(3) yes
C(21) C(22) C(23) 121.4(3) yes
C(18) C(23) C(22) 121.1(2) yes

loop_
_geom_bond_atom_site_label_1
_geom_bond_atom_site_label_2
_geom_bond_distance
_geom_bond_publ_flag
Zn(1) S(1) 2.2761(8) yes
Zn(1) S(2) 2.2764(8) yes
Zn(1) N(1) 2.051(2) yes
Zn(1) N(3) 2.074(2) yes
S(1) C(11) 1.784(3) yes
S(2) C(18) 1.770(3) yes
N(1) C(1) 1.353(3) yes
N(1) C(5) 1.345(3) yes
N(2) C(5) 1.384(3) yes
N(2) C(6) 1.384(3) yes
N(3) C(6) 1.344(3) yes
N(3) C(10) 1.358(3) yes
C(1) C(2) 1.363(4) yes
C(2) C(3) 1.393(4) yes
C(3) C(4) 1.356(4) yes
C(4) C(5) 1.406(3) yes
C(6) C(7) 1.380(4) yes
C(7) C(8) 1.378(4) yes
C(8) C(9) 1.386(4) yes
C(9) C(10) 1.357(4) yes
C(11) C(12) 1.403(4) yes
C(11) C(16) 1.375(4) yes
C(12) C(13) 1.384(4) yes
C(13) C(14) 1.375(4) yes
C(14) C(15) 1.404(4) yes
C(14) C(17) 1.510(4) yes
C(15) C(16) 1.383(4) yes
C(18) C(19) 1.395(4) yes
C(18) C(23) 1.380(4) yes
C(19) C(20) 1.381(4) yes
C(20) C(21) 1.380(4) yes
C(21) C(22) 1.391(4) yes
C(21) C(24) 1.508(4) yes
C(22) C(23) 1.383(4) yes
